data_2231791
loop_
_publ_author_name
'Vafaee, Marzieh'
'Najafi, Ezzatollah'
'Amini, Mostafa M.'
'Ng, Seik Weng'

_publ_section_title
;
 8-Hydroxy-2-methylquinolinium
 tetrachlorido(pyrazine-2-carboxylato-\k^2^<i>N</i>^1^,<i>O</i>^2^)stannate(IV)
 methanol monosolvate
;
_journal_coeditor_code ZS2137
_journal_issue 9
_journal_name_full 'Acta Crystallographica Section E'
_journal_page_first m1246
_journal_paper_doi 10.1107/S1600536811032296
_journal_volume 67
_journal_year 2011
_chemical_formula_iupac '(C10 H10 N O) [Sn Cl4 (C5 H3 N2 O2)], C H4 O'
_chemical_formula_moiety 'C10 H10 N O +, C5 H3 Cl4 N2 O2 Sn -, C H4 O'
_chemical_formula_sum 'C16 H17 Cl4 N3 O4 Sn'
_chemical_formula_weight 575.82
_chemical_name_systematic
;
8-Hydroxy-2-methylquinolinium
tetrachlorido(pyrazine-2-carboxylato-\k^2^<i>N</i>^1^,<i>O</i>^2^)stannate(IV)
methanol monosolvate
;
_space_group_IT_number 2
_symmetry_cell_setting triclinic
_symmetry_space_group_name_Hall '-P 1'
_symmetry_space_group_name_H-M 'P -1'
_atom_sites_solution_hydrogens geom
_atom_sites_solution_primary direct
_atom_sites_solution_secondary difmap
_audit_creation_method SHELXL-97
_cell_angle_alpha 90.337(4)
_cell_angle_beta 94.429(4)
_cell_angle_gamma 92.232(3)
_cell_formula_units_Z 4
_cell_length_a 6.8392(2)
_cell_length_b 16.9759(8)
_cell_length_c 17.6637(10)
_cell_measurement_reflns_used 4896
_cell_measurement_temperature 100(2)
_cell_measurement_theta_max 27.50
_cell_measurement_theta_min 2.31
_cell_volume 2043.03(16)
_computing_cell_refinement 'CrysAlis PRO (Agilent, 2010)'
_computing_data_collection 'CrysAlis PRO (Agilent, 2010)'
_computing_data_reduction 'CrysAlis PRO (Agilent, 2010)'
_computing_molecular_graphics 'X-SEED (Barbour, 2001)'
_computing_publication_material 'publCIF (Westrip, 2010)'
_computing_structure_refinement 'SHELXL97 (Sheldrick, 2008)'
_computing_structure_solution 'SHELXS97 (Sheldrick, 2008)'
_diffrn_ambient_temperature 100(2)
_diffrn_detector_area_resol_mean 10.4041
_diffrn_measured_fraction_theta_full 0.960
_diffrn_measured_fraction_theta_max 0.960
_diffrn_measurement_device_type 'Agilent SuperNova Dual diffractometer with an Atlas detector'
_diffrn_measurement_method \w
_diffrn_radiation_monochromator mirror
_diffrn_radiation_source 'SuperNova (Mo) X-ray Source'
_diffrn_radiation_type MoK\a
_diffrn_radiation_wavelength 0.71073
_diffrn_reflns_av_R_equivalents 0.0740
_diffrn_reflns_av_sigmaI/netI 0.0674
_diffrn_reflns_limit_h_max 8
_diffrn_reflns_limit_h_min -8
_diffrn_reflns_limit_k_max 21
_diffrn_reflns_limit_k_min -21
_diffrn_reflns_limit_l_max 22
_diffrn_reflns_limit_l_min -22
_diffrn_reflns_number 11717
_diffrn_reflns_theta_full 27.50
_diffrn_reflns_theta_max 27.50
_diffrn_reflns_theta_min 2.31
_diffrn_standards_number 0
_exptl_absorpt_coefficient_mu 1.802
_exptl_absorpt_correction_T_max 0.8403
_exptl_absorpt_correction_T_min 0.6614
_exptl_absorpt_correction_type multi-scan
_exptl_absorpt_process_details '(CrysAlis PRO; Agilent, 2010)'
_exptl_crystal_colour colorless
_exptl_crystal_density_diffrn 1.872
_exptl_crystal_density_method 'not measured'
_exptl_crystal_description prism
_exptl_crystal_F_000 1136
_exptl_crystal_size_max 0.25
_exptl_crystal_size_mid 0.25
_exptl_crystal_size_min 0.10
_refine_diff_density_max 1.472
_refine_diff_density_min -1.435
_refine_ls_extinction_method none
_refine_ls_goodness_of_fit_ref 1.077
_refine_ls_hydrogen_treatment constr
_refine_ls_matrix_type full
_refine_ls_number_parameters 514
_refine_ls_number_reflns 11717
_refine_ls_number_restraints 0
_refine_ls_restrained_S_all 1.077
_refine_ls_R_factor_all 0.0529
_refine_ls_R_factor_gt 0.0375
_refine_ls_shift/su_max 0.001
_refine_ls_shift/su_mean 0.001
_refine_ls_structure_factor_coef Fsqd
_refine_ls_weighting_details 'calc w=1/[\s^2^(Fo^2^)+(0.0698P)^2^] where P=(Fo^2^+2Fc^2^)/3'
_refine_ls_weighting_scheme calc
_refine_ls_wR_factor_gt 0.1055
_refine_ls_wR_factor_ref 0.1164
_reflns_number_gt 10323
_reflns_number_total 11717
_reflns_threshold_expression I>2\s(I)
_cod_data_source_file zs2137.cif
_cod_data_source_block I
_cod_database_code 2231791
_cod_database_fobs_code 2231791

loop_
_symmetry_equiv_pos_as_xyz
'x, y, z'
'-x, -y, -z'

loop_
_atom_site_type_symbol
_atom_site_label
_atom_site_fract_x
_atom_site_fract_y
_atom_site_fract_z
_atom_site_U_iso_or_equiv
_atom_site_adp_type
_atom_site_calc_flag
_atom_site_refinement_flags
_atom_site_occupancy
_atom_site_symmetry_multiplicity
Sn Sn1 0.61697(4) 1.596168(18) 0.654851(18) 0.00792(8) Uani d . 1 1
Sn Sn2 1.08405(4) 1.091896(18) 0.846561(18) 0.00807(9) Uani d . 1 1
Cl Cl1 0.45746(16) 1.69944(7) 0.71191(7) 0.0121(2) Uani d . 1 1
Cl Cl2 0.57579(16) 1.63204(7) 0.52408(6) 0.0136(2) Uani d . 1 1
Cl Cl3 0.32606(16) 1.51100(7) 0.64196(7) 0.0123(2) Uani d . 1 1
Cl Cl4 0.93371(16) 1.65961(7) 0.66605(7) 0.0158(3) Uani d . 1 1
Cl Cl5 0.91591(17) 1.19680(7) 0.78769(7) 0.0137(2) Uani d . 1 1
Cl Cl6 1.07721(16) 1.12849(7) 0.97661(6) 0.0127(2) Uani d . 1 1
Cl Cl7 1.40092(16) 1.15454(7) 0.84076(7) 0.0140(2) Uani d . 1 1
Cl Cl8 0.79318(16) 1.00802(7) 0.85129(7) 0.0133(2) Uani d . 1 1
O O1 0.6790(4) 1.54266(19) 0.75974(18) 0.0112(7) Uani d . 1 1
O O2 0.8132(5) 1.4405(2) 0.82093(19) 0.0158(7) Uani d . 1 1
O O3 1.1240(5) 1.03584(19) 0.74318(18) 0.0118(7) Uani d . 1 1
O O4 1.2544(5) 0.9339(2) 0.68656(19) 0.0171(8) Uani d . 1 1
O O5 1.2786(5) 1.0859(2) 0.59595(19) 0.0154(7) Uani d . 1 1
H H5O 1.2615 1.1322 0.6103 0.023 Uiso calc R 1 1
O O6 1.8052(5) 0.5901(2) 0.92417(19) 0.0147(7) Uani d . 1 1
H H6O 1.8119 0.6375 0.9110 0.022 Uiso calc R 1 1
O O7 1.2839(5) 1.2368(2) 0.6382(2) 0.0228(9) Uani d . 1 1
H H7O 1.1952 1.2673 0.6235 0.034 Uiso calc R 1 1
O O8 1.7831(5) 0.7393(2) 0.8827(2) 0.0188(8) Uani d . 1 1
H H8O 1.6821 0.7647 0.8882 0.028 Uiso calc R 1 1
N N1 0.7781(5) 1.4869(2) 0.6269(2) 0.0089(8) Uani d . 1 1
N N2 0.9857(6) 1.3506(2) 0.6162(2) 0.0134(9) Uani d . 1 1
N N3 1.2494(5) 0.9823(2) 0.8807(2) 0.0081(8) Uani d . 1 1
N N4 1.4662(6) 0.8481(2) 0.8964(2) 0.0138(9) Uani d . 1 1
N N5 1.2367(5) 0.9428(2) 0.5319(2) 0.0094(8) Uani d . 1 1
H H5N 1.2372 0.9503 0.5812 0.011 Uiso calc R 1 1
N N6 1.7531(5) 0.4442(2) 0.9781(2) 0.0094(8) Uani d . 1 1
H H6N 1.7733 0.4534 0.9303 0.011 Uiso calc R 1 1
C C1 0.7736(6) 1.4772(3) 0.7640(3) 0.0092(9) Uani d . 1 1
C C2 0.8332(6) 1.4461(3) 0.6889(3) 0.0099(9) Uani d . 1 1
C C3 0.9371(7) 1.3782(3) 0.6833(3) 0.0136(10) Uani d . 1 1
H H3 0.9750 1.3504 0.7282 0.016 Uiso calc R 1 1
C C4 0.9310(6) 1.3919(3) 0.5549(3) 0.0133(10) Uani d . 1 1
H H4 0.9660 1.3745 0.5067 0.016 Uiso calc R 1 1
C C5 0.8231(6) 1.4605(3) 0.5591(3) 0.0098(9) Uani d . 1 1
H H5 0.7823 1.4877 0.5142 0.012 Uiso calc R 1 1
C C6 1.2204(7) 0.9719(3) 0.7426(3) 0.0115(9) Uani d . 1 1
C C7 1.2951(6) 0.9421(3) 0.8197(3) 0.0095(9) Uani d . 1 1
C C8 1.4038(7) 0.8751(3) 0.8276(3) 0.0135(10) Uani d . 1 1
H H8 1.4351 0.8476 0.7834 0.016 Uiso calc R 1 1
C C9 1.4166(6) 0.8884(3) 0.9566(3) 0.0130(10) Uani d . 1 1
H H9 1.4571 0.8707 1.0060 0.016 Uiso calc R 1 1
C C10 1.3069(7) 0.9558(3) 0.9490(3) 0.0134(10) Uani d . 1 1
H H10 1.2731 0.9829 0.9931 0.016 Uiso calc R 1 1
C C11 1.2567(7) 1.0078(3) 0.4856(3) 0.0099(9) Uani d . 1 1
C C12 1.2771(6) 1.0836(3) 0.5197(3) 0.0112(9) Uani d . 1 1
C C13 1.2956(7) 1.1475(3) 0.4735(3) 0.0132(10) Uani d . 1 1
H H13 1.3116 1.1988 0.4953 0.016 Uiso calc R 1 1
C C14 1.2913(7) 1.1381(3) 0.3940(3) 0.0166(11) Uani d . 1 1
H H14 1.3013 1.1833 0.3628 0.020 Uiso calc R 1 1
C C15 1.2730(7) 1.0648(3) 0.3611(3) 0.0177(11) Uani d . 1 1
H H15 1.2730 1.0590 0.3076 0.021 Uiso calc R 1 1
C C16 1.2541(6) 0.9978(3) 0.4072(3) 0.0123(10) Uani d . 1 1
C C17 1.2341(7) 0.9196(3) 0.3781(3) 0.0143(10) Uani d . 1 1
H H17 1.2339 0.9104 0.3249 0.017 Uiso calc R 1 1
C C18 1.2155(7) 0.8578(3) 0.4256(3) 0.0143(10) Uani d . 1 1
H H18 1.2014 0.8059 0.4051 0.017 Uiso calc R 1 1
C C19 1.2165(6) 0.8689(3) 0.5043(3) 0.0127(10) Uani d . 1 1
C C20 1.1981(7) 0.8021(3) 0.5576(3) 0.0192(11) Uani d . 1 1
H H20A 1.2089 0.8223 0.6099 0.029 Uiso calc R 1 1
H H20B 1.3028 0.7654 0.5511 0.029 Uiso calc R 1 1
H H20C 1.0702 0.7745 0.5469 0.029 Uiso calc R 1 1
C C31 1.7444(6) 0.5077(3) 1.0259(3) 0.0093(9) Uani d . 1 1
C C32 1.7685(6) 0.5861(3) 0.9984(3) 0.0109(10) Uani d . 1 1
C C33 1.7570(6) 0.6482(3) 1.0467(3) 0.0123(10) Uani d . 1 1
H H33 1.7725 0.7005 1.0286 0.015 Uiso calc R 1 1
C C34 1.7222(7) 0.6355(3) 1.1238(3) 0.0158(10) Uani d . 1 1
H H34 1.7153 0.6794 1.1568 0.019 Uiso calc R 1 1
C C35 1.6983(7) 0.5611(3) 1.1512(3) 0.0142(10) Uani d . 1 1
H H35 1.6745 0.5536 1.2030 0.017 Uiso calc R 1 1
C C36 1.7087(6) 0.4953(3) 1.1028(3) 0.0131(10) Uani d . 1 1
C C37 1.6868(7) 0.4162(3) 1.1267(3) 0.0139(10) Uani d . 1 1
H H37 1.6628 0.4054 1.1779 0.017 Uiso calc R 1 1
C C38 1.6998(7) 0.3554(3) 1.0765(3) 0.0130(10) Uani d . 1 1
H H38 1.6866 0.3026 1.0935 0.016 Uiso calc R 1 1
C C39 1.7329(6) 0.3701(3) 0.9996(3) 0.0108(9) Uani d . 1 1
C C40 1.7473(7) 0.3053(3) 0.9442(3) 0.0150(10) Uani d . 1 1
H H40A 1.7911 0.3270 0.8968 0.022 Uiso calc R 1 1
H H40B 1.6184 0.2785 0.9342 0.022 Uiso calc R 1 1
H H40C 1.8420 0.2677 0.9650 0.022 Uiso calc R 1 1
C C41 1.4473(7) 1.2813(3) 0.6720(3) 0.0219(12) Uani d . 1 1
H H41A 1.5213 1.3054 0.6321 0.033 Uiso calc R 1 1
H H41B 1.5322 1.2467 0.7027 0.033 Uiso calc R 1 1
H H41C 1.4016 1.3228 0.7044 0.033 Uiso calc R 1 1
C C42 1.9073(7) 0.7824(3) 0.8360(3) 0.0195(11) Uani d . 1 1
H H42A 1.9553 0.8313 0.8621 0.029 Uiso calc R 1 1
H H42B 1.8337 0.7950 0.7881 0.029 Uiso calc R 1 1
H H42C 2.0189 0.7506 0.8255 0.029 Uiso calc R 1 1

loop_
_atom_site_aniso_label
_atom_site_aniso_U_11
_atom_site_aniso_U_22
_atom_site_aniso_U_33
_atom_site_aniso_U_12
_atom_site_aniso_U_13
_atom_site_aniso_U_23
Sn1 0.00955(15) 0.00599(17) 0.00853(16) 0.00151(11) 0.00198(12) 0.00095(12)
Sn2 0.01070(15) 0.00607(17) 0.00769(16) 0.00190(12) 0.00154(12) -0.00014(12)
Cl1 0.0160(5) 0.0070(5) 0.0141(6) 0.0036(4) 0.0042(4) -0.0003(4)
Cl2 0.0179(6) 0.0132(6) 0.0101(6) 0.0026(4) 0.0025(4) 0.0033(4)
Cl3 0.0113(5) 0.0116(6) 0.0140(6) -0.0030(4) 0.0019(4) 0.0006(5)
Cl4 0.0114(5) 0.0141(6) 0.0220(6) -0.0019(4) 0.0028(5) -0.0015(5)
Cl5 0.0175(6) 0.0092(6) 0.0141(6) 0.0045(4) -0.0019(4) 0.0010(4)
Cl6 0.0172(5) 0.0124(6) 0.0089(5) 0.0023(4) 0.0025(4) -0.0028(4)
Cl7 0.0117(5) 0.0130(6) 0.0175(6) -0.0013(4) 0.0022(4) 0.0026(5)
Cl8 0.0120(5) 0.0139(6) 0.0139(6) -0.0019(4) 0.0015(4) -0.0010(5)
O1 0.0144(16) 0.0110(17) 0.0087(16) 0.0055(13) 0.0004(13) 0.0032(13)
O2 0.0200(18) 0.0168(19) 0.0111(17) 0.0054(15) 0.0016(14) 0.0061(15)
O3 0.0176(17) 0.0092(17) 0.0087(16) 0.0024(13) 0.0009(13) -0.0034(13)
O4 0.030(2) 0.0126(19) 0.0098(17) 0.0036(15) 0.0056(15) -0.0017(14)
O5 0.0252(19) 0.0099(18) 0.0115(17) 0.0035(15) 0.0030(15) -0.0038(14)
O6 0.0227(18) 0.0116(18) 0.0105(17) 0.0022(15) 0.0055(14) 0.0020(14)
O7 0.0184(18) 0.015(2) 0.034(2) 0.0076(15) -0.0065(17) -0.0047(17)
O8 0.024(2) 0.0103(18) 0.023(2) 0.0060(15) 0.0056(16) 0.0068(15)
N1 0.0115(19) 0.0030(19) 0.012(2) -0.0017(15) 0.0021(15) -0.0001(15)
N2 0.013(2) 0.008(2) 0.018(2) -0.0023(16) 0.0019(17) -0.0015(17)
N3 0.0077(18) 0.0044(19) 0.0121(19) 0.0004(14) 0.0002(15) 0.0000(15)
N4 0.0107(19) 0.012(2) 0.018(2) 0.0024(16) -0.0006(16) -0.0004(17)
N5 0.0082(18) 0.010(2) 0.011(2) 0.0031(15) 0.0021(15) -0.0022(16)
N6 0.0080(18) 0.009(2) 0.011(2) 0.0017(15) 0.0006(15) 0.0004(16)
C1 0.010(2) 0.004(2) 0.013(2) -0.0035(17) -0.0013(17) -0.0001(18)
C2 0.011(2) 0.008(2) 0.010(2) -0.0027(18) -0.0002(18) -0.0029(18)
C3 0.014(2) 0.011(2) 0.016(3) 0.0020(19) 0.0033(19) 0.001(2)
C4 0.009(2) 0.011(2) 0.020(3) 0.0015(18) 0.0024(19) -0.007(2)
C5 0.014(2) 0.006(2) 0.010(2) -0.0031(17) 0.0034(18) -0.0021(18)
C6 0.015(2) 0.008(2) 0.012(2) 0.0008(18) 0.0040(18) -0.0002(18)
C7 0.011(2) 0.006(2) 0.011(2) -0.0035(18) 0.0031(18) -0.0013(18)
C8 0.014(2) 0.011(2) 0.016(2) 0.0002(18) 0.0056(19) -0.005(2)
C9 0.012(2) 0.012(2) 0.014(2) 0.0000(18) -0.0043(18) 0.005(2)
C10 0.014(2) 0.016(3) 0.010(2) 0.0009(19) 0.0021(18) -0.0031(19)
C11 0.0080(19) 0.007(2) 0.014(2) 0.0022(17) -0.0015(18) 0.0032(19)
C12 0.005(2) 0.014(2) 0.015(2) 0.0025(17) 0.0041(18) 0.001(2)
C13 0.014(2) 0.012(2) 0.014(2) 0.0013(19) 0.0013(19) 0.001(2)
C14 0.018(2) 0.012(2) 0.020(3) 0.0015(19) -0.001(2) 0.010(2)
C15 0.018(2) 0.021(3) 0.014(3) 0.000(2) 0.003(2) 0.005(2)
C16 0.008(2) 0.016(3) 0.012(2) 0.0032(18) 0.0004(18) 0.001(2)
C17 0.021(3) 0.014(3) 0.007(2) 0.006(2) -0.0059(19) -0.0059(19)
C18 0.017(2) 0.011(2) 0.015(2) 0.0006(19) -0.0013(19) -0.004(2)
C19 0.007(2) 0.011(2) 0.020(3) 0.0008(18) 0.0016(19) -0.001(2)
C20 0.023(3) 0.017(3) 0.018(3) -0.003(2) 0.006(2) 0.001(2)
C31 0.006(2) 0.007(2) 0.015(2) 0.0024(17) -0.0005(18) -0.0010(19)
C32 0.007(2) 0.014(2) 0.013(2) 0.0034(18) 0.0024(18) 0.0045(19)
C33 0.012(2) 0.009(2) 0.016(2) 0.0018(18) -0.0023(19) -0.0016(19)
C34 0.013(2) 0.017(3) 0.018(3) 0.005(2) 0.001(2) 0.000(2)
C35 0.012(2) 0.016(3) 0.015(2) 0.0011(19) 0.003(2) -0.003(2)
C36 0.010(2) 0.014(3) 0.016(2) 0.0065(18) 0.0002(18) 0.002(2)
C37 0.014(2) 0.017(3) 0.011(2) -0.001(2) 0.0028(19) 0.003(2)
C38 0.013(2) 0.010(2) 0.017(3) -0.0024(18) 0.0040(19) 0.007(2)
C39 0.009(2) 0.009(2) 0.015(2) 0.0004(18) 0.0016(18) -0.0017(19)
C40 0.021(3) 0.006(2) 0.018(3) 0.0001(19) 0.001(2) -0.0026(19)
C41 0.022(3) 0.022(3) 0.022(3) 0.001(2) 0.004(2) 0.002(2)
C42 0.018(2) 0.022(3) 0.019(3) 0.000(2) 0.003(2) 0.003(2)

loop_
_atom_type_symbol
_atom_type_description
_atom_type_scat_dispersion_real
_atom_type_scat_dispersion_imag
_atom_type_scat_source
C C 0.0033 0.0016 'International Tables Vol C Tables 4.2.6.8 and 6.1.1.4'
H H 0.0000 0.0000 'International Tables Vol C Tables 4.2.6.8 and 6.1.1.4'
N N 0.0061 0.0033 'International Tables Vol C Tables 4.2.6.8 and 6.1.1.4'
O O 0.0106 0.0060 'International Tables Vol C Tables 4.2.6.8 and 6.1.1.4'
Cl Cl 0.1484 0.1585 'International Tables Vol C Tables 4.2.6.8 and 6.1.1.4'
Sn Sn -0.6537 1.4246 'International Tables Vol C Tables 4.2.6.8 and 6.1.1.4'

loop_
_geom_angle_atom_site_label_1
_geom_angle_atom_site_label_2
_geom_angle_atom_site_label_3
_geom_angle
O1 Sn1 N1 75.54(13)
O1 Sn1 Cl1 91.69(9)
N1 Sn1 Cl1 167.23(10)
O1 Sn1 Cl4 89.55(9)
N1 Sn1 Cl4 84.94(10)
Cl1 Sn1 Cl4 95.50(4)
O1 Sn1 Cl2 167.42(9)
N1 Sn1 Cl2 91.93(10)
Cl1 Sn1 Cl2 100.83(4)
Cl4 Sn1 Cl2 90.47(4)
O1 Sn1 Cl3 86.50(9)
N1 Sn1 Cl3 85.21(10)
Cl1 Sn1 Cl3 93.76(4)
Cl4 Sn1 Cl3 170.03(4)
Cl2 Sn1 Cl3 91.41(4)
O3 Sn2 N3 75.79(13)
O3 Sn2 Cl5 93.46(10)
N3 Sn2 Cl5 169.25(10)
O3 Sn2 Cl6 166.10(10)
N3 Sn2 Cl6 90.32(10)
Cl5 Sn2 Cl6 100.43(4)
O3 Sn2 Cl7 88.23(9)
N3 Sn2 Cl7 85.53(10)
Cl5 Sn2 Cl7 94.30(4)
Cl6 Sn2 Cl7 91.27(4)
O3 Sn2 Cl8 86.55(9)
N3 Sn2 Cl8 85.19(10)
Cl5 Sn2 Cl8 94.26(4)
Cl6 Sn2 Cl8 91.82(4)
Cl7 Sn2 Cl8 170.23(4)
C1 O1 Sn1 120.4(3)
C6 O3 Sn2 119.9(3)
C12 O5 H5O 109.5
C32 O6 H6O 109.5
C41 O7 H7O 109.5
C42 O8 H8O 109.5
C2 N1 C5 118.8(4)
C2 N1 Sn1 112.3(3)
C5 N1 Sn1 128.9(3)
C4 N2 C3 117.0(4)
C10 N3 C7 118.6(4)
C10 N3 Sn2 130.2(3)
C7 N3 Sn2 111.2(3)
C9 N4 C8 116.8(4)
C19 N5 C11 122.5(4)
C19 N5 H5N 118.8
C11 N5 H5N 118.8
C39 N6 C31 123.9(4)
C39 N6 H6N 118.1
C31 N6 H6N 118.1
O2 C1 O1 126.0(4)
O2 C1 C2 119.0(4)
O1 C1 C2 115.0(4)
N1 C2 C3 120.7(4)
N1 C2 C1 116.8(4)
C3 C2 C1 122.6(4)
N2 C3 C2 121.9(5)
N2 C3 H3 119.1
C2 C3 H3 119.1
N2 C4 C5 122.1(5)
N2 C4 H4 118.9
C5 C4 H4 118.9
N1 C5 C4 119.6(5)
N1 C5 H5 120.2
C4 C5 H5 120.2
O4 C6 O3 126.4(5)
O4 C6 C7 118.0(4)
O3 C6 C7 115.6(4)
N3 C7 C8 120.7(4)
N3 C7 C6 117.4(4)
C8 C7 C6 121.9(4)
N4 C8 C7 121.5(4)
N4 C8 H8 119.2
C7 C8 H8 119.2
N4 C9 C10 121.9(5)
N4 C9 H9 119.0
C10 C9 H9 119.0
N3 C10 C9 120.4(4)
N3 C10 H10 119.8
C9 C10 H10 119.8
N5 C11 C16 120.1(4)
N5 C11 C12 118.6(4)
C16 C11 C12 121.3(4)
O5 C12 C13 125.8(5)
O5 C12 C11 116.0(4)
C13 C12 C11 118.2(4)
C12 C13 C14 121.0(5)
C12 C13 H13 119.5
C14 C13 H13 119.5
C15 C14 C13 120.8(5)
C15 C14 H14 119.6
C13 C14 H14 119.6
C14 C15 C16 119.6(5)
C14 C15 H15 120.2
C16 C15 H15 120.2
C11 C16 C15 119.2(5)
C11 C16 C17 117.4(4)
C15 C16 C17 123.4(5)
C18 C17 C16 120.4(4)
C18 C17 H17 119.8
C16 C17 H17 119.8
C17 C18 C19 121.5(5)
C17 C18 H18 119.3
C19 C18 H18 119.3
N5 C19 C18 118.1(5)
N5 C19 C20 119.4(5)
C18 C19 C20 122.5(5)
C19 C20 H20A 109.5
C19 C20 H20B 109.5
H20A C20 H20B 109.5
C19 C20 H20C 109.5
H20A C20 H20C 109.5
H20B C20 H20C 109.5
N6 C31 C36 119.6(4)
N6 C31 C32 120.5(4)
C36 C31 C32 119.9(4)
O6 C32 C33 126.4(5)
O6 C32 C31 114.2(4)
C33 C32 C31 119.5(4)
C32 C33 C34 120.5(5)
C32 C33 H33 119.8
C34 C33 H33 119.8
C35 C34 C33 121.0(5)
C35 C34 H34 119.5
C33 C34 H34 119.5
C34 C35 C36 120.1(5)
C34 C35 H35 119.9
C36 C35 H35 119.9
C35 C36 C31 119.0(5)
C35 C36 C37 123.7(5)
C31 C36 C37 117.2(4)
C38 C37 C36 120.4(4)
C38 C37 H37 119.8
C36 C37 H37 119.8
C37 C38 C39 120.9(5)
C37 C38 H38 119.6
C39 C38 H38 119.6
N6 C39 C38 118.0(4)
N6 C39 C40 120.0(4)
C38 C39 C40 121.9(4)
C39 C40 H40A 109.5
C39 C40 H40B 109.5
H40A C40 H40B 109.5
C39 C40 H40C 109.5
H40A C40 H40C 109.5
H40B C40 H40C 109.5
O7 C41 H41A 109.5
O7 C41 H41B 109.5
H41A C41 H41B 109.5
O7 C41 H41C 109.5
H41A C41 H41C 109.5
H41B C41 H41C 109.5
O8 C42 H42A 109.5
O8 C42 H42B 109.5
H42A C42 H42B 109.5
O8 C42 H42C 109.5
H42A C42 H42C 109.5
H42B C42 H42C 109.5

loop_
_geom_bond_atom_site_label_1
_geom_bond_atom_site_label_2
_geom_bond_distance
Sn1 O1 2.089(3)
Sn1 N1 2.265(4)
Sn1 Cl1 2.3617(11)
Sn1 Cl4 2.3752(11)
Sn1 Cl2 2.3906(12)
Sn1 Cl3 2.4089(11)
Sn2 O3 2.096(3)
Sn2 N3 2.275(4)
Sn2 Cl5 2.3605(12)
Sn2 Cl6 2.3806(11)
Sn2 Cl7 2.3862(11)
Sn2 Cl8 2.4079(11)
O1 C1 1.308(5)
O2 C1 1.205(6)
O3 C6 1.292(6)
O4 C6 1.221(6)
O5 C12 1.347(6)
O5 H5O 0.8400
O6 C32 1.356(6)
O6 H6O 0.8400
O7 C41 1.415(6)
O7 H7O 0.8400
O8 C42 1.414(6)
O8 H8O 0.8400
N1 C2 1.337(6)
N1 C5 1.338(6)
N2 C4 1.330(6)
N2 C3 1.342(6)
N3 C10 1.327(6)
N3 C7 1.336(6)
N4 C9 1.334(6)
N4 C8 1.346(6)
N5 C19 1.341(6)
N5 C11 1.387(6)
N5 H5N 0.8800
N6 C39 1.322(6)
N6 C31 1.372(6)
N6 H6N 0.8800
C1 C2 1.515(6)
C2 C3 1.384(6)
C3 H3 0.9500
C4 C5 1.407(6)
C4 H4 0.9500
C5 H5 0.9500
C6 C7 1.515(6)
C7 C8 1.385(6)
C8 H8 0.9500
C9 C10 1.393(7)
C9 H9 0.9500
C10 H10 0.9500
C11 C16 1.392(6)
C11 C12 1.416(7)
C12 C13 1.368(7)
C13 C14 1.410(7)
C13 H13 0.9500
C14 C15 1.368(7)
C14 H14 0.9500
C15 C16 1.409(7)
C15 H15 0.9500
C16 C17 1.420(7)
C17 C18 1.355(7)
C17 H17 0.9500
C18 C19 1.401(7)
C18 H18 0.9500
C19 C20 1.486(7)
C20 H20A 0.9800
C20 H20B 0.9800
C20 H20C 0.9800
C31 C36 1.413(7)
C31 C32 1.426(6)
C32 C33 1.361(7)
C33 C34 1.415(7)
C33 H33 0.9500
C34 C35 1.363(7)
C34 H34 0.9500
C35 C36 1.411(7)
C35 H35 0.9500
C36 C37 1.415(7)
C37 C38 1.367(7)
C37 H37 0.9500
C38 C39 1.416(6)
C38 H38 0.9500
C39 C40 1.478(6)
C40 H40A 0.9800
C40 H40B 0.9800
C40 H40C 0.9800
C41 H41A 0.9800
C41 H41B 0.9800
C41 H41C 0.9800
C42 H42A 0.9800
C42 H42B 0.9800
C42 H42C 0.9800

loop_
_geom_hbond_atom_site_label_D
_geom_hbond_atom_site_label_H
_geom_hbond_atom_site_label_A
_geom_hbond_site_symmetry_A
_geom_hbond_distance_DH
_geom_hbond_distance_HA
_geom_hbond_distance_DA
_geom_hbond_angle_DHA
_geom_hbond_publ_flag
O5 H5o O7 . 0.84 1.84 2.661(5) 167 yes
O7 H7o N2 . 0.84 2.05 2.871(5) 165 yes
O6 H6o O8 . 0.84 1.82 2.649(5) 171 yes
O8 H8o N4 . 0.84 2.10 2.924(5) 168 yes
N5 H5n O4 . 0.88 1.88 2.731(5) 163 yes
N6 H6n O2 1_645 0.88 1.98 2.838(5) 164 yes

loop_
_geom_torsion_atom_site_label_1
_geom_torsion_atom_site_label_2
_geom_torsion_atom_site_label_3
_geom_torsion_atom_site_label_4
_geom_torsion
N1 Sn1 O1 C1 0.3(3)
Cl1 Sn1 O1 C1 179.9(3)
Cl4 Sn1 O1 C1 -84.6(3)
Cl2 Sn1 O1 C1 5.5(7)
Cl3 Sn1 O1 C1 86.3(3)
N3 Sn2 O3 C6 -2.2(3)
Cl5 Sn2 O3 C6 177.8(3)
Cl6 Sn2 O3 C6 -4.5(6)
Cl7 Sn2 O3 C6 83.6(3)
Cl8 Sn2 O3 C6 -88.2(3)
O1 Sn1 N1 C2 -1.4(3)
Cl1 Sn1 N1 C2 -3.1(7)
Cl4 Sn1 N1 C2 89.5(3)
Cl2 Sn1 N1 C2 179.8(3)
Cl3 Sn1 N1 C2 -89.0(3)
O1 Sn1 N1 C5 179.1(4)
Cl1 Sn1 N1 C5 177.3(3)
Cl4 Sn1 N1 C5 -90.1(4)
Cl2 Sn1 N1 C5 0.2(4)
Cl3 Sn1 N1 C5 91.5(4)
O3 Sn2 N3 C10 -178.4(4)
Cl5 Sn2 N3 C10 -178.3(4)
Cl6 Sn2 N3 C10 1.0(4)
Cl7 Sn2 N3 C10 92.3(4)
Cl8 Sn2 N3 C10 -90.8(4)
O3 Sn2 N3 C7 3.3(3)
Cl5 Sn2 N3 C7 3.4(7)
Cl6 Sn2 N3 C7 -177.3(3)
Cl7 Sn2 N3 C7 -86.0(3)
Cl8 Sn2 N3 C7 90.9(3)
Sn1 O1 C1 O2 -178.2(4)
Sn1 O1 C1 C2 0.7(5)
C5 N1 C2 C3 0.8(7)
Sn1 N1 C2 C3 -178.7(3)
C5 N1 C2 C1 -178.2(4)
Sn1 N1 C2 C1 2.2(5)
O2 C1 C2 N1 177.0(4)
O1 C1 C2 N1 -2.0(6)
O2 C1 C2 C3 -2.1(7)
O1 C1 C2 C3 178.9(4)
C4 N2 C3 C2 0.6(7)
N1 C2 C3 N2 -0.3(7)
C1 C2 C3 N2 178.8(4)
C3 N2 C4 C5 -1.5(7)
C2 N1 C5 C4 -1.7(6)
Sn1 N1 C5 C4 177.8(3)
N2 C4 C5 N1 2.1(7)
Sn2 O3 C6 O4 -179.7(4)
Sn2 O3 C6 C7 0.9(5)
C10 N3 C7 C8 -1.4(6)
Sn2 N3 C7 C8 177.1(3)
C10 N3 C7 C6 177.6(4)
Sn2 N3 C7 C6 -3.9(5)
O4 C6 C7 N3 -177.1(4)
O3 C6 C7 N3 2.3(6)
O4 C6 C7 C8 1.8(7)
O3 C6 C7 C8 -178.8(4)
C9 N4 C8 C7 0.7(7)
N3 C7 C8 N4 0.3(7)
C6 C7 C8 N4 -178.6(4)
C8 N4 C9 C10 -0.6(7)
C7 N3 C10 C9 1.5(7)
Sn2 N3 C10 C9 -176.7(3)
N4 C9 C10 N3 -0.5(7)
C19 N5 C11 C16 0.8(6)
C19 N5 C11 C12 180.0(4)
N5 C11 C12 O5 1.1(6)
C16 C11 C12 O5 -179.7(4)
N5 C11 C12 C13 -179.6(4)
C16 C11 C12 C13 -0.4(7)
O5 C12 C13 C14 -179.8(4)
C11 C12 C13 C14 1.0(7)
C12 C13 C14 C15 -1.5(7)
C13 C14 C15 C16 1.3(7)
N5 C11 C16 C15 179.5(4)
C12 C11 C16 C15 0.3(7)
N5 C11 C16 C17 -1.2(6)
C12 C11 C16 C17 179.6(4)
C14 C15 C16 C11 -0.7(7)
C14 C15 C16 C17 179.9(5)
C11 C16 C17 C18 1.0(7)
C15 C16 C17 C18 -179.6(5)
C16 C17 C18 C19 -0.4(7)
C11 N5 C19 C18 -0.2(6)
C11 N5 C19 C20 179.3(4)
C17 C18 C19 N5 0.0(7)
C17 C18 C19 C20 -179.5(5)
C39 N6 C31 C36 -1.1(7)
C39 N6 C31 C32 179.7(4)
N6 C31 C32 O6 -1.9(6)
C36 C31 C32 O6 178.9(4)
N6 C31 C32 C33 179.3(4)
C36 C31 C32 C33 0.1(7)
O6 C32 C33 C34 -178.5(4)
C31 C32 C33 C34 0.2(7)
C32 C33 C34 C35 -0.4(7)
C33 C34 C35 C36 0.2(7)
C34 C35 C36 C31 0.1(7)
C34 C35 C36 C37 179.6(4)
N6 C31 C36 C35 -179.4(4)
C32 C31 C36 C35 -0.2(7)
N6 C31 C36 C37 1.0(6)
C32 C31 C36 C37 -179.8(4)
C35 C36 C37 C38 -179.6(4)
C31 C36 C37 C38 -0.1(7)
C36 C37 C38 C39 -0.8(7)
C31 N6 C39 C38 0.2(6)
C31 N6 C39 C40 -179.1(4)
C37 C38 C39 N6 0.8(7)
C37 C38 C39 C40 -179.9(4)
